data_4504765
loop_
_publ_author_name
'Burchell, Tara J.'
'Eisler, Dana J.'
'Puddephatt, Richard J.'

_publ_section_title
;
 Hierarchy of Hydrogen Bonding versus Anion Binding in Self-Assembled
 Network Structures of Silver(I)
;
_journal_issue 4
_journal_name_full 'Crystal Growth &amp; Design'
_journal_page_first 974
_journal_paper_doi 10.1021/cg050578q
_journal_volume 6
_journal_year 2006
_chemical_formula_sum 'C18 H14 Ag F6 N4 O2 P'
_chemical_formula_weight 571.17
_chemical_name_systematic
; 
 ? 
;
_space_group_IT_number 4
_symmetry_cell_setting monoclinic
_symmetry_space_group_name_Hall 'P 2yb'
_symmetry_space_group_name_H-M 'P 1 21 1'
_atom_sites_solution_hydrogens geom
_atom_sites_solution_primary direct
_atom_sites_solution_secondary difmap
_audit_creation_method SHELXL-97
_cell_angle_alpha 90.00
_cell_angle_beta 112.10(3)
_cell_angle_gamma 90.00
_cell_formula_units_Z 2
_cell_length_a 8.7166(17)
_cell_length_b 13.711(3)
_cell_length_c 9.2663(19)
_cell_measurement_reflns_used 2369
_cell_measurement_temperature 150(2)
_cell_measurement_theta_max 27.48
_cell_measurement_theta_min 1.70
_cell_volume 1026.1(4)
_computing_cell_refinement 'Nonius DENZO'
_computing_data_collection 'Nonius COLLECT'
_computing_data_reduction 'Nonius DENZO'
_computing_molecular_graphics 'Bruker SHELXTL'
_computing_publication_material 'Bruker SHELXTL'
_computing_structure_refinement 'SHELXL-97 (Sheldrick, 1997)'
_computing_structure_solution 'SHELXS-97 (Sheldrick, 1990)'
_diffrn_ambient_temperature 150(2)
_diffrn_measured_fraction_theta_full 0.986
_diffrn_measured_fraction_theta_max 0.986
_diffrn_measurement_device_type 'Nonius Kappa CCD'
_diffrn_measurement_method 'phi\omega scans'
_diffrn_radiation_monochromator graphite
_diffrn_radiation_source 'fine-focus sealed tube'
_diffrn_radiation_type MoK\a
_diffrn_radiation_wavelength 0.71073
_diffrn_reflns_av_R_equivalents 0.050
_diffrn_reflns_av_sigmaI/netI 0.0354
_diffrn_reflns_limit_h_max 11
_diffrn_reflns_limit_h_min -11
_diffrn_reflns_limit_k_max 15
_diffrn_reflns_limit_k_min -17
_diffrn_reflns_limit_l_max 12
_diffrn_reflns_limit_l_min -12
_diffrn_reflns_number 10412
_diffrn_reflns_theta_full 27.74
_diffrn_reflns_theta_max 27.74
_diffrn_reflns_theta_min 2.37
_exptl_absorpt_coefficient_mu 1.138
_exptl_absorpt_correction_T_max 0.8479
_exptl_absorpt_correction_T_min 0.8044
_exptl_absorpt_correction_type multi-scan
_exptl_absorpt_process_details 'DENZO-SMN (Otwinowski & Minor, 1997)'
_exptl_crystal_colour colourless
_exptl_crystal_density_diffrn 1.849
_exptl_crystal_density_method 'not measured'
_exptl_crystal_description block
_exptl_crystal_F_000 564
_exptl_crystal_size_max 0.20
_exptl_crystal_size_mid 0.17
_exptl_crystal_size_min 0.15
_refine_diff_density_max 0.952
_refine_diff_density_min -1.075
_refine_diff_density_rms 0.111
_refine_ls_abs_structure_details 'Flack H D (1983), Acta Cryst. A39, 876-881'
_refine_ls_abs_structure_Flack 0.24(4)
_refine_ls_extinction_method none
_refine_ls_goodness_of_fit_ref 1.038
_refine_ls_hydrogen_treatment constr
_refine_ls_matrix_type full
_refine_ls_number_parameters 280
_refine_ls_number_reflns 4242
_refine_ls_number_restraints 1
_refine_ls_restrained_S_all 1.038
_refine_ls_R_factor_all 0.0552
_refine_ls_R_factor_gt 0.0466
_refine_ls_shift/su_max 0.002
_refine_ls_shift/su_mean 0.000
_refine_ls_structure_factor_coef Fsqd
_refine_ls_weighting_details 'calc w=1/[\s^2^(Fo^2^)+(0.0760P)^2^+1.4000P] where P=(Fo^2^+2Fc^2^)/3'
_refine_ls_weighting_scheme calc
_refine_ls_wR_factor_gt 0.1168
_refine_ls_wR_factor_ref 0.1237
_reflns_number_gt 3778
_reflns_number_total 4242
_reflns_threshold_expression I>2sigma(I)
_cod_data_source_file cg050578qsi20060216_102016.cif
_cod_data_source_block 4d
_cod_depositor_comments
;
The following automatic conversions were performed:

'_symmetry_cell_setting' value 'Monoclinic' changed to 'monoclinic'
according to /home/saulius/struct/CIF-dictionaries/cif_core.dic
dictionary named 'cif_core.dic' version 2.4.1 from 2010-06-29.

Automatic conversion script
Id: cif_fix_values 1715 2011-07-08 13:25:40Z adriana 
;
_cod_original_sg_symbol_H-M P2(1)
_cod_database_code 4504765

loop_
_symmetry_equiv_pos_as_xyz
'x, y, z'
'-x, y+1/2, -z'

loop_
_atom_site_label
_atom_site_type_symbol
_atom_site_fract_x
_atom_site_fract_y
_atom_site_fract_z
_atom_site_U_iso_or_equiv
_atom_site_adp_type
_atom_site_occupancy
_atom_site_symmetry_multiplicity
_atom_site_calc_flag
_atom_site_refinement_flags
_atom_site_disorder_assembly
_atom_site_disorder_group
Ag1 Ag -0.31554(4) 0.84146(2) 0.21162(4) 0.03692(13) Uani 1 1 d . . .
P1 P -0.20342(19) 0.33049(18) 0.7549(2) 0.0471(4) Uani 1 1 d . . .
F1 F -0.4066(7) 0.3235(5) 0.6995(8) 0.0507(16) Uiso 0.60 1 d P A 1
F2 F -0.0139(5) 0.3379(6) 0.7784(4) 0.0654(9) Uiso 0.60 1 d P A 1
F3 F -0.2098(17) 0.4449(12) 0.7816(14) 0.088(5) Uiso 0.60 1 d P A 1
F4 F -0.2550(11) 0.3536(9) 0.5654(11) 0.071(2) Uiso 0.60 1 d P A 1
F5 F -0.2036(19) 0.2214(11) 0.7122(19) 0.118(5) Uiso 0.60 1 d P A 1
F6 F -0.1766(12) 0.3199(8) 0.9201(12) 0.083(3) Uiso 0.60 1 d P A 1
F1A F -0.3739(12) 0.3246(10) 0.7805(13) 0.057(3) Uiso 0.40 1 d P A 2
F2A F -0.0139(5) 0.3379(6) 0.7784(4) 0.0654(9) Uiso 0.40 1 d P A 2
F3A F -0.2137(14) 0.4512(8) 0.7397(16) 0.035(2) Uiso 0.40 1 d P A 2
F4A F -0.253(2) 0.3070(13) 0.5899(18) 0.071(4) Uiso 0.40 1 d P A 2
F5A F -0.1872(12) 0.2151(9) 0.7916(13) 0.044(3) Uiso 0.40 1 d P A 2
F6A F -0.1167(15) 0.3401(15) 0.9570(13) 0.064(3) Uiso 0.40 1 d P A 2
N1 N -0.3200(7) 0.6875(4) 0.1628(7) 0.0368(11) Uani 1 1 d . . .
N2 N -0.5997(6) 0.4778(4) 0.3020(6) 0.0329(10) Uani 1 1 d . . .
H2A H -0.5495 0.5263 0.3639 0.040 Uiso 1 1 calc R . .
N3 N -0.6028(6) 0.2685(3) 0.3217(5) 0.0325(9) Uani 1 1 d . . .
H3A H -0.5702 0.2935 0.2506 0.039 Uiso 1 1 calc R . .
N4 N -0.3141(5) -0.0031(4) 0.2354(6) 0.0331(11) Uani 1 1 d . . .
O1 O -0.6025(6) 0.3877(3) 0.0955(5) 0.0421(10) Uani 1 1 d . . .
O2 O -0.5630(6) 0.1368(3) 0.4824(5) 0.0410(9) Uani 1 1 d . . .
C1 C -0.2184(8) 0.6523(5) 0.0995(8) 0.0397(13) Uani 1 1 d . . .
H1A H -0.1430 0.6956 0.0806 0.048 Uiso 1 1 calc R . .
C2 C -0.2175(8) 0.5556(5) 0.0600(7) 0.0423(14) Uani 1 1 d . . .
H2B H -0.1436 0.5330 0.0138 0.051 Uiso 1 1 calc R . .
C3 C -0.3262(7) 0.4919(5) 0.0887(7) 0.0412(13) Uani 1 1 d . . .
H3B H -0.3286 0.4248 0.0621 0.049 Uiso 1 1 calc R . .
C4 C -0.4310(7) 0.5279(4) 0.1570(6) 0.0322(11) Uani 1 1 d . . .
C5 C -0.4268(7) 0.6270(4) 0.1916(6) 0.0311(11) Uani 1 1 d . . .
H5A H -0.5004 0.6522 0.2362 0.037 Uiso 1 1 calc R . .
C6 C -0.5529(7) 0.4597(4) 0.1815(7) 0.0327(11) Uani 1 1 d . . .
C7 C -0.7221(7) 0.4265(4) 0.3397(6) 0.0328(11) Uani 1 1 d . . .
C8 C -0.8409(7) 0.4808(4) 0.3674(6) 0.0364(12) Uani 1 1 d . . .
H8A H -0.8446 0.5493 0.3505 0.044 Uiso 1 1 calc R . .
C9 C -0.9546(7) 0.4385(5) 0.4190(7) 0.0411(13) Uani 1 1 d . . .
H9A H -1.0358 0.4769 0.4379 0.049 Uiso 1 1 calc R . .
C10 C -0.9472(6) 0.3380(7) 0.4425(6) 0.0430(12) Uani 1 1 d . . .
H10A H -1.0227 0.3080 0.4806 0.052 Uiso 1 1 calc R . .
C11 C -0.8333(8) 0.2813(5) 0.4119(7) 0.0401(13) Uani 1 1 d . . .
H11A H -0.8327 0.2127 0.4260 0.048 Uiso 1 1 calc R . .
C12 C -0.7178(6) 0.3246(4) 0.3597(6) 0.0329(13) Uani 1 1 d . . .
C13 C -0.5360(8) 0.1811(4) 0.3803(7) 0.0338(11) Uani 1 1 d . . .
C14 C -0.4215(7) 0.1416(4) 0.3090(6) 0.0329(11) Uani 1 1 d . . .
C15 C -0.4142(7) 0.0407(4) 0.2950(6) 0.0329(11) Uani 1 1 d . . .
H15A H -0.4834 0.0012 0.3293 0.040 Uiso 1 1 calc R . .
C16 C -0.2157(8) 0.0529(5) 0.1881(7) 0.0391(13) Uani 1 1 d . . .
H16A H -0.1422 0.0223 0.1480 0.047 Uiso 1 1 calc R . .
C17 C -0.2176(8) 0.1529(5) 0.1957(8) 0.0433(14) Uani 1 1 d . . .
H17A H -0.1471 0.1904 0.1601 0.052 Uiso 1 1 calc R . .
C18 C -0.3221(8) 0.1987(5) 0.2551(8) 0.0420(13) Uani 1 1 d . . .
H18A H -0.3261 0.2679 0.2592 0.050 Uiso 1 1 calc R . .

loop_
_atom_site_aniso_label
_atom_site_aniso_U_11
_atom_site_aniso_U_22
_atom_site_aniso_U_33
_atom_site_aniso_U_23
_atom_site_aniso_U_13
_atom_site_aniso_U_12
Ag1 0.0479(2) 0.0259(2) 0.0439(2) -0.0015(2) 0.02516(15) -0.0010(2)
P1 0.0441(7) 0.0333(12) 0.0756(10) -0.0122(9) 0.0359(7) -0.0030(8)
N1 0.049(3) 0.030(3) 0.038(3) -0.003(2) 0.025(2) -0.002(2)
N2 0.040(3) 0.024(2) 0.038(3) -0.0042(19) 0.018(2) -0.003(2)
N3 0.043(3) 0.027(2) 0.033(2) 0.0028(18) 0.020(2) -0.001(2)
N4 0.034(3) 0.030(3) 0.036(3) 0.000(2) 0.015(2) -0.0005(18)
O1 0.070(3) 0.028(2) 0.0316(19) -0.0033(16) 0.0231(19) -0.0076(18)
O2 0.060(3) 0.029(2) 0.041(2) 0.0069(16) 0.026(2) 0.0032(19)
C1 0.043(3) 0.034(3) 0.048(3) -0.005(2) 0.024(3) -0.001(2)
C2 0.051(4) 0.038(3) 0.046(3) -0.005(2) 0.028(3) 0.000(3)
C3 0.045(3) 0.036(3) 0.043(3) 0.000(2) 0.017(3) 0.002(3)
C4 0.040(3) 0.025(3) 0.032(3) 0.001(2) 0.015(2) 0.003(2)
C5 0.044(3) 0.022(3) 0.032(3) 0.0036(19) 0.019(2) 0.004(2)
C6 0.041(3) 0.026(3) 0.033(3) 0.005(2) 0.017(2) 0.002(2)
C7 0.041(3) 0.030(3) 0.028(2) 0.001(2) 0.013(2) -0.002(2)
C8 0.046(3) 0.031(3) 0.034(3) -0.003(2) 0.017(2) 0.001(2)
C9 0.040(3) 0.045(3) 0.037(3) -0.008(2) 0.014(2) -0.001(3)
C10 0.039(2) 0.054(3) 0.038(2) -0.004(4) 0.017(2) -0.013(4)
C11 0.044(3) 0.039(3) 0.041(3) 0.001(2) 0.020(3) -0.009(3)
C12 0.039(3) 0.032(4) 0.029(2) 0.000(2) 0.0138(19) -0.002(2)
C13 0.046(3) 0.023(3) 0.035(3) 0.002(2) 0.018(2) -0.001(2)
C14 0.039(3) 0.024(3) 0.035(3) 0.001(2) 0.014(2) -0.001(2)
C15 0.040(3) 0.027(3) 0.032(3) 0.004(2) 0.014(2) -0.004(2)
C16 0.042(3) 0.037(3) 0.041(3) -0.003(2) 0.018(3) -0.004(2)
C17 0.043(3) 0.036(3) 0.056(4) -0.001(3) 0.025(3) -0.007(3)
C18 0.043(3) 0.029(3) 0.054(4) 0.004(3) 0.019(3) -0.001(2)

loop_
_atom_type_symbol
_atom_type_description
_atom_type_scat_dispersion_real
_atom_type_scat_dispersion_imag
_atom_type_scat_source
C C 0.0033 0.0016 'International Tables Vol C Tables 4.2.6.8 and 6.1.1.4'
H H 0.0000 0.0000 'International Tables Vol C Tables 4.2.6.8 and 6.1.1.4'
N N 0.0061 0.0033 'International Tables Vol C Tables 4.2.6.8 and 6.1.1.4'
O O 0.0106 0.0060 'International Tables Vol C Tables 4.2.6.8 and 6.1.1.4'
F F 0.0171 0.0103 'International Tables Vol C Tables 4.2.6.8 and 6.1.1.4'
P P 0.1023 0.0942 'International Tables Vol C Tables 4.2.6.8 and 6.1.1.4'
Ag Ag -0.8971 1.1015 'International Tables Vol C Tables 4.2.6.8 and 6.1.1.4'

loop_
_geom_angle_atom_site_label_1
_geom_angle_atom_site_label_2
_geom_angle_atom_site_label_3
_geom_angle
_geom_angle_site_symmetry_1
_geom_angle_site_symmetry_3
N4 Ag1 N1 174.0(3) 1_565 .
F4A P1 F6 160.0(9) . .
F4A P1 F5 63.1(9) . .
F6 P1 F5 99.0(7) . .
F4A P1 F2 92.4(7) . .
F6 P1 F2 96.6(4) . .
F5 P1 F2 89.9(6) . .
F4A P1 F3 111.5(8) . .
F6 P1 F3 86.4(6) . .
F5 P1 F3 174.5(7) . .
F2 P1 F3 90.6(6) . .
F4A P1 F1A 102.7(7) . .
F6 P1 F1A 68.3(6) . .
F5 P1 F1A 94.5(8) . .
F2 P1 F1A 164.7(4) . .
F3 P1 F1A 86.4(7) . .
F4A P1 F5A 88.4(8) . .
F6 P1 F5A 73.5(6) . .
F5 P1 F5A 25.5(6) . .
F2 P1 F5A 91.7(5) . .
F3 P1 F5A 159.9(5) . .
F1A P1 F5A 86.0(6) . .
F4A P1 F1 78.5(7) . .
F6 P1 F1 92.9(5) . .
F5 P1 F1 88.1(6) . .
F2 P1 F1 170.6(3) . .
F3 P1 F1 90.5(5) . .
F1A P1 F1 24.7(3) . .
F5A P1 F1 90.4(4) . .
F4A P1 F3A 98.4(9) . .
F6 P1 F3A 99.8(6) . .
F5 P1 F3A 161.3(8) . .
F2 P1 F3A 88.1(5) . .
F3 P1 F3A 13.4(7) . .
F1A P1 F3A 92.3(6) . .
F5A P1 F3A 173.2(7) . .
F1 P1 F3A 90.8(5) . .
F4A P1 F4 23.7(7) . .
F6 P1 F4 172.0(5) . .
F5 P1 F4 86.6(7) . .
F2 P1 F4 89.2(4) . .
F3 P1 F4 88.0(6) . .
F1A P1 F4 105.6(5) . .
F5A P1 F4 112.0(6) . .
F1 P1 F4 81.5(4) . .
F3A P1 F4 74.8(6) . .
F4A P1 F6A 168.8(9) . .
F6 P1 F6A 18.2(6) . .
F5 P1 F6A 107.9(9) . .
F2 P1 F6A 80.7(4) . .
F3 P1 F6A 77.6(8) . .
F1A P1 F6A 84.0(6) . .
F5A P1 F6A 83.1(8) . .
F1 P1 F6A 108.6(5) . .
F3A P1 F6A 90.2(8) . .
F4 P1 F6A 162.2(8) . .
C1 N1 C5 119.4(5) . .
C1 N1 Ag1 119.2(4) . .
C5 N1 Ag1 121.4(4) . .
C6 N2 C7 126.8(5) . .
C13 N3 C12 128.5(5) . .
C15 N4 C16 118.3(6) . .
C15 N4 Ag1 120.6(4) . 1_545
C16 N4 Ag1 121.0(4) . 1_545
N1 C1 C2 122.7(6) . .
C1 C2 C3 118.9(6) . .
C4 C3 C2 118.6(6) . .
C3 C4 C5 119.2(5) . .
C3 C4 C6 118.3(5) . .
C5 C4 C6 122.3(5) . .
N1 C5 C4 121.1(5) . .
O1 C6 N2 122.5(5) . .
O1 C6 C4 119.8(5) . .
N2 C6 C4 117.7(5) . .
C8 C7 C12 119.8(5) . .
C8 C7 N2 117.6(5) . .
C12 C7 N2 122.4(5) . .
C7 C8 C9 121.7(6) . .
C8 C9 C10 118.2(5) . .
C11 C10 C9 121.5(5) . .
C10 C11 C12 120.1(6) . .
C11 C12 C7 118.6(5) . .
C11 C12 N3 121.7(5) . .
C7 C12 N3 119.6(5) . .
O2 C13 N3 124.9(5) . .
O2 C13 C14 121.3(5) . .
N3 C13 C14 113.7(5) . .
C18 C14 C15 118.0(5) . .
C18 C14 C13 124.4(5) . .
C15 C14 C13 117.6(5) . .
N4 C15 C14 122.9(5) . .
N4 C16 C17 122.2(6) . .
C16 C17 C18 119.8(6) . .
C17 C18 C14 118.7(6) . .

loop_
_geom_bond_atom_site_label_1
_geom_bond_atom_site_label_2
_geom_bond_distance
_geom_bond_site_symmetry_2
Ag1 N4 2.142(6) 1_565
Ag1 N1 2.156(5) .
P1 F4A 1.460(15) .
P1 F6 1.467(10) .
P1 F5 1.547(15) .
P1 F2 1.586(4) .
P1 F3 1.592(16) .
P1 F1A 1.593(10) .
P1 F5A 1.613(13) .
P1 F1 1.651(6) .
P1 F3A 1.660(12) .
P1 F4 1.671(10) .
P1 F6A 1.741(12) .
N1 C1 1.323(8) .
N1 C5 1.346(7) .
N2 C6 1.348(7) .
N2 C7 1.427(7) .
N3 C13 1.353(8) .
N3 C12 1.409(7) .
N4 C15 1.338(8) .
N4 C16 1.342(8) .
N4 Ag1 2.142(6) 1_545
O1 C6 1.241(7) .
O2 C13 1.219(7) .
C1 C2 1.376(9) .
C2 C3 1.386(9) .
C3 C4 1.384(8) .
C4 C5 1.392(7) .
C4 C6 1.496(8) .
C7 C8 1.375(8) .
C7 C12 1.408(8) .
C8 C9 1.380(9) .
C9 C10 1.393(12) .
C10 C11 1.372(10) .
C11 C12 1.402(8) .
C13 C14 1.491(8) .
C14 C18 1.393(8) .
C14 C15 1.393(8) .
C16 C17 1.374(9) .
C17 C18 1.381(9) .

loop_
_geom_hbond_atom_site_label_D
_geom_hbond_atom_site_label_H
_geom_hbond_atom_site_label_A
_geom_hbond_distance_DH
_geom_hbond_distance_HA
_geom_hbond_distance_DA
_geom_hbond_angle_DHA
_geom_hbond_site_symmetry_A
N3 H3A O1 0.88 1.87 2.659(6) 147.8 .
N2 H2A O2 0.88 2.06 2.937(6) 176.8 2_456
